data_1572716
loop_
_publ_author_name
'Larsen, Emil Mickey Hilligs&#xf8;e'
'Brock-Nannestad, Theis'
'Skibsted, J&#xf8;rgen'
'Reinholdt, Anders'
'Bendix, Jesper'

_publ_section_title
;
 A homoleptic Ag<sup>III</sup> complex stabilized by succinimidate
 ligands.
;
_journal_issue 43
_journal_name_full 'Chemical science'
_journal_page_first 18067
_journal_page_last 18075
_journal_paper_doi 10.1039/d4sc04843a
_journal_volume 15
_journal_year 2024
_chemical_formula_moiety 'C16 H20.94 N4 Na2 O10.47 Pd, 1.53(H2 O)'
_chemical_formula_sum 'C16 H24 N4 Na2 O12 Pd'
_chemical_formula_weight 616.77
_space_group_crystal_system triclinic
_space_group_IT_number 2
_space_group_name_Hall '-P 1'
_space_group_name_H-M_alt 'P -1'
_atom_sites_solution_hydrogens mixed
_audit_creation_date 2018-06-28
_audit_creation_method
;
Olex2 1.2
(compiled 2015.09.30 svn.r3233 for OlexSys, GUI svn.r5103)
;
_audit_update_record
;
2024-06-26 deposited with the CCDC.	2024-09-17 downloaded from the CCDC.
;
_cell_angle_alpha 64.956(2)
_cell_angle_beta 67.171(2)
_cell_angle_gamma 87.677(2)
_cell_formula_units_Z 1
_cell_length_a 8.2595(5)
_cell_length_b 9.1546(6)
_cell_length_c 9.1795(6)
_cell_measurement_reflns_used 9904
_cell_measurement_temperature 122(2)
_cell_measurement_theta_max 32.044
_cell_measurement_theta_min 2.483
_cell_volume 573.17(7)
_computing_cell_refinement 'SAINT v8.34A (Bruker, 2013)'
_computing_data_reduction 'SAINT v8.34A (Bruker, 2013)'
_computing_molecular_graphics 'Olex2 (Dolomanov et al., 2009)'
_computing_publication_material 'Olex2 (Dolomanov et al., 2009)'
_computing_structure_refinement 'ShelXL (Sheldrick, 2015)'
_computing_structure_solution 'olex2.solve (Bourhis et al., 2015)'
_diffrn_ambient_temperature 122(2)
_diffrn_measured_fraction_theta_full 0.994
_diffrn_measured_fraction_theta_max 0.994
_diffrn_measurement_device_type 'Bruker APEX-II CCD'
_diffrn_measurement_method '\f and \w scans'
_diffrn_radiation_type MoK\a
_diffrn_radiation_wavelength 0.71073
_diffrn_reflns_av_R_equivalents 0.0354
_diffrn_reflns_av_unetI/netI 0.0199
_diffrn_reflns_Laue_measured_fraction_full 0.994
_diffrn_reflns_Laue_measured_fraction_max 0.994
_diffrn_reflns_limit_h_max 11
_diffrn_reflns_limit_h_min -10
_diffrn_reflns_limit_k_max 12
_diffrn_reflns_limit_k_min -12
_diffrn_reflns_limit_l_max 12
_diffrn_reflns_limit_l_min -12
_diffrn_reflns_number 23185
_diffrn_reflns_point_group_measured_fraction_full 0.994
_diffrn_reflns_point_group_measured_fraction_max 0.994
_diffrn_reflns_theta_full 25.242
_diffrn_reflns_theta_max 29.130
_diffrn_reflns_theta_min 2.483
_diffrn_standards_number 0
_exptl_absorpt_coefficient_mu 0.918
_exptl_absorpt_correction_T_max 0.7463
_exptl_absorpt_correction_T_min 0.6927
_exptl_absorpt_correction_type multi-scan
_exptl_absorpt_process_details
'SADABS-2014/3 (Bruker,2014/3) was used for absorption correction. wR2(int) was 0.0797 before and 0.0520 after correction. The Ratio of minimum to maximum transmission is 0.9282. The \l/2 correction factor is Not present.'
_exptl_crystal_colour 'clear colourless'
_exptl_crystal_colour_lustre clear
_exptl_crystal_colour_primary colourless
_exptl_crystal_density_diffrn 1.787
_exptl_crystal_description prism
_exptl_crystal_F_000 312
_exptl_crystal_size_max 0.345
_exptl_crystal_size_mid 0.267
_exptl_crystal_size_min 0.171
_refine_diff_density_max 0.460
_refine_diff_density_min -0.913
_refine_diff_density_rms 0.070
_refine_ls_extinction_method none
_refine_ls_goodness_of_fit_ref 1.093
_refine_ls_hydrogen_treatment mixed
_refine_ls_matrix_type full
_refine_ls_number_parameters 189
_refine_ls_number_reflns 3084
_refine_ls_number_restraints 0
_refine_ls_restrained_S_all 1.093
_refine_ls_R_factor_all 0.0184
_refine_ls_R_factor_gt 0.0180
_refine_ls_shift/su_max 0.000
_refine_ls_shift/su_mean 0.000
_refine_ls_structure_factor_coef Fsqd
_refine_ls_weighting_details 'w=1/[\s^2^(Fo^2^)+(0.0216P)^2^+0.2957P] where P=(Fo^2^+2Fc^2^)/3'
_refine_ls_weighting_scheme calc
_refine_ls_wR_factor_gt 0.0446
_refine_ls_wR_factor_ref 0.0448
_reflns_Friedel_coverage 0.000
_reflns_number_gt 3049
_reflns_number_total 3084
_reflns_threshold_expression 'I > 2\s(I)'
_cod_data_source_file d4sc04843a2.cif
_cod_data_source_block mo_d8v1314_0m-centric
_cod_depositor_comments 'Adding full bibliography for 1572714--1572719.cif.'
_cod_original_cell_volume 573.18(6)
_cod_database_code 1572716
_shelxl_version_number 2013-3
_shelx_space_group_comment
;
The symmetry employed for this shelxl refinement is uniquely defined
by the following loop, which should always be used as a source of
symmetry information in preference to the above space-group names.
They are only intended as comments.
;
_shelx_estimated_absorpt_t_max 0.859
_shelx_estimated_absorpt_t_min 0.743
_olex2_refinement_description
;
1. Fixed Uiso
 At 1.2 times of:
  All C(H,H) groups, All O(H,H) groups, All O(H,H,H,H,H,H) groups
2. Others
 Sof(O6A)=Sof(H6Ab)=Sof(H6Aa)=1-FVAR(1)
 Sof(O6)=Sof(H6c)=Sof(H6d)=FVAR(1)
 Sof(O5A)=Sof(H5Ab)=Sof(H5Aa)=1-FVAR(2)
 Sof(O5)=Sof(H5a)=Sof(H5b)=FVAR(2)
3.a Rotating group:
 O6A(H6Ab,H6Aa), O5A(H5Ab,H5Aa)
3.b Secondary CH2 refined with riding coordinates:
 C3(H3a,H3b), C7(H7a,H7b), C2(H2a,H2b), C6(H6a,H6b)
;
_olex2_submission_special_instructions 'No special instructions were received'

loop_
_space_group_symop_operation_xyz
'x, y, z'
'-x, -y, -z'

loop_
_atom_site_label
_atom_site_type_symbol
_atom_site_fract_x
_atom_site_fract_y
_atom_site_fract_z
_atom_site_U_iso_or_equiv
_atom_site_adp_type
_atom_site_occupancy
_atom_site_site_symmetry_order
_atom_site_calc_flag
_atom_site_refinement_flags_posn
_atom_site_refinement_flags_adp
_atom_site_refinement_flags_occupancy
_atom_site_disorder_assembly
_atom_site_disorder_group
Pd1 Pd 0.5000 0.5000 0.5000 0.00596(4) Uani 1 2 d S T P A .
Na1 Na 0.33536(7) 0.20615(6) 0.85678(7) 0.01609(11) Uani 1 1 d . . . . .
O1 O 0.15775(13) 0.22073(11) 0.69333(13) 0.01546(19) Uani 1 1 d . . . . .
O3 O 0.23387(14) 0.44776(12) 0.88621(13) 0.0176(2) Uani 1 1 d . . . . .
O2 O 0.38849(14) 0.67170(12) 0.16597(13) 0.0176(2) Uani 1 1 d . . . . .
O4 O 0.44595(14) 0.88440(12) 0.34782(13) 0.0181(2) Uani 1 1 d . . . . .
N1 N 0.30680(14) 0.45217(13) 0.43756(14) 0.00965(19) Uani 1 1 d . . . . .
N2 N 0.35786(14) 0.64373(13) 0.60008(14) 0.00977(19) Uani 1 1 d . . . . .
O5 O 0.19600(19) -0.04625(17) 1.0749(2) 0.0317(6) Uani 0.934(6) 1 d . . . A 1
C1 C 0.17819(16) 0.31837(15) 0.54322(17) 0.0112(2) Uani 1 1 d . . . . .
C8 C 0.36126(17) 0.80634(15) 0.50844(17) 0.0121(2) Uani 1 1 d . . . . .
C5 C 0.25613(17) 0.58984(16) 0.77680(17) 0.0125(2) Uani 1 1 d . . . . .
O6 O 0.4112(6) 0.2210(3) 0.2165(3) 0.0289(9) Uani 0.764(17) 1 d . . . B 1
C3 C 0.13894(18) 0.46371(17) 0.27499(18) 0.0151(2) Uani 1 1 d . . . . .
H3A H 0.1811 0.4367 0.1739 0.018 Uiso 1 1 calc R . . . .
H3B H 0.0478 0.5365 0.2651 0.018 Uiso 1 1 calc R . . . .
C7 C 0.24813(18) 0.87614(16) 0.63139(19) 0.0158(2) Uani 1 1 d . . . . .
H7A H 0.1501 0.9231 0.5990 0.019 Uiso 1 1 calc R . . . .
H7B H 0.3205 0.9617 0.6285 0.019 Uiso 1 1 calc R . . . .
C2 C 0.06532(18) 0.30952(17) 0.44971(18) 0.0149(2) Uani 1 1 d . . . . .
H2A H -0.0615 0.3086 0.5188 0.018 Uiso 1 1 calc R . . . .
H2B H 0.0775 0.2107 0.4299 0.018 Uiso 1 1 calc R . . . .
C6 C 0.17620(19) 0.72957(17) 0.81295(19) 0.0179(3) Uani 1 1 d . . . . .
H6A H 0.2146 0.7474 0.8945 0.021 Uiso 1 1 calc R . . . .
H6B H 0.0448 0.7081 0.8644 0.021 Uiso 1 1 calc R . . . .
C4 C 0.29168(17) 0.54200(16) 0.28251(17) 0.0119(2) Uani 1 1 d . . . . .
O6A O 0.3537(18) 0.1920(14) 0.1791(19) 0.046(5) Uani 0.236(17) 1 d . . . B 2
H6AB H 0.3443 0.0769 0.2193 0.056 Uiso 0.236(17) 1 d GR . . B 2
H6AA H 0.4633 0.2236 0.1566 0.056 Uiso 0.236(17) 1 d GR . . B 2
O5A O 0.186(3) 0.003(3) 1.137(3) 0.037(7) Uiso 0.066(6) 1 d . . . A 2
H5AB H 0.2600 -0.0328 1.1871 0.045 Uiso 0.066(6) 1 d GR . . A 2
H5AA H 0.1374 -0.0781 1.1331 0.045 Uiso 0.066(6) 1 d GR . . A 2
H5A H 0.098(4) -0.078(3) 1.123(4) 0.045 Uiso 0.934(6) 1 d R . . A 1
H6C H 0.421(5) 0.117(4) 0.248(4) 0.045 Uiso 0.764(17) 1 d R . . B 1
H5B H 0.252(4) -0.121(3) 1.099(4) 0.045 Uiso 0.934(6) 1 d R . . A 1
H6D H 0.463(5) 0.266(4) 0.099(5) 0.045 Uiso 0.764(17) 1 d R . . B 1

loop_
_atom_site_aniso_label
_atom_site_aniso_U_11
_atom_site_aniso_U_22
_atom_site_aniso_U_33
_atom_site_aniso_U_23
_atom_site_aniso_U_13
_atom_site_aniso_U_12
Pd1 0.00587(6) 0.00540(6) 0.00536(6) -0.00190(4) -0.00158(4) 0.00055(4)
Na1 0.0142(3) 0.0111(2) 0.0168(3) -0.0023(2) -0.0044(2) -0.00002(19)
O1 0.0143(4) 0.0133(4) 0.0146(4) -0.0025(4) -0.0058(4) -0.0007(3)
O3 0.0199(5) 0.0149(4) 0.0117(4) -0.0046(4) -0.0018(4) 0.0016(4)
O2 0.0192(5) 0.0166(5) 0.0122(4) -0.0019(4) -0.0064(4) 0.0003(4)
O4 0.0211(5) 0.0112(4) 0.0150(5) -0.0030(4) -0.0037(4) 0.0027(4)
N1 0.0093(5) 0.0105(5) 0.0099(5) -0.0048(4) -0.0042(4) 0.0012(4)
N2 0.0091(5) 0.0097(5) 0.0107(5) -0.0057(4) -0.0029(4) 0.0021(4)
O5 0.0162(6) 0.0192(7) 0.0310(8) 0.0086(6) -0.0032(5) -0.0012(5)
C1 0.0088(5) 0.0114(5) 0.0146(6) -0.0074(5) -0.0045(4) 0.0026(4)
C8 0.0100(5) 0.0106(5) 0.0171(6) -0.0073(5) -0.0057(5) 0.0020(4)
C5 0.0099(5) 0.0153(6) 0.0127(6) -0.0083(5) -0.0027(5) 0.0008(4)
O6 0.0370(16) 0.0188(9) 0.0211(9) -0.0081(7) -0.0037(8) 0.0093(8)
C3 0.0151(6) 0.0193(6) 0.0167(6) -0.0101(5) -0.0101(5) 0.0048(5)
C7 0.0140(6) 0.0122(6) 0.0222(6) -0.0111(5) -0.0047(5) 0.0033(5)
C2 0.0118(6) 0.0178(6) 0.0195(6) -0.0102(5) -0.0083(5) 0.0011(5)
C6 0.0165(6) 0.0174(6) 0.0185(6) -0.0128(5) -0.0005(5) 0.0022(5)
C4 0.0122(6) 0.0144(6) 0.0115(5) -0.0074(5) -0.0057(5) 0.0051(4)
O6A 0.033(5) 0.027(4) 0.044(5) 0.001(3) 0.000(4) 0.013(3)

loop_
_atom_type_symbol
_atom_type_description
_atom_type_scat_dispersion_real
_atom_type_scat_dispersion_imag
_atom_type_scat_source
C C 0.0033 0.0016 'International Tables Vol C Tables 4.2.6.8 and 6.1.1.4'
H H 0.0000 0.0000 'International Tables Vol C Tables 4.2.6.8 and 6.1.1.4'
N N 0.0061 0.0033 'International Tables Vol C Tables 4.2.6.8 and 6.1.1.4'
Na Na 0.0362 0.0249 'International Tables Vol C Tables 4.2.6.8 and 6.1.1.4'
O O 0.0106 0.0060 'International Tables Vol C Tables 4.2.6.8 and 6.1.1.4'
Pd Pd -0.9988 1.0072 'International Tables Vol C Tables 4.2.6.8 and 6.1.1.4'

loop_
_geom_angle_atom_site_label_1
_geom_angle_atom_site_label_2
_geom_angle_atom_site_label_3
_geom_angle
_geom_angle_site_symmetry_1
_geom_angle_site_symmetry_3
_geom_angle_publ_flag
Na1 Pd1 Na1 180.0 . 2_666 ?
N1 Pd1 Na1 89.90(3) 2_666 . ?
N1 Pd1 Na1 90.10(3) 2_666 2_666 ?
N1 Pd1 Na1 89.90(3) . 2_666 ?
N1 Pd1 Na1 90.10(3) . . ?
N1 Pd1 N1 180.0 2_666 . ?
N2 Pd1 Na1 89.27(3) 2_666 . ?
N2 Pd1 Na1 90.73(3) 2_666 2_666 ?
N2 Pd1 Na1 90.73(3) . . ?
N2 Pd1 Na1 89.27(3) . 2_666 ?
N2 Pd1 N1 88.71(4) . 2_666 ?
N2 Pd1 N1 91.29(4) . . ?
N2 Pd1 N1 91.29(4) 2_666 2_666 ?
N2 Pd1 N1 88.71(4) 2_666 . ?
N2 Pd1 N2 180.0 . 2_666 ?
O1 Na1 Pd1 71.84(3) . . ?
O1 Na1 O2 143.73(4) . 2_666 ?
O1 Na1 O4 84.69(4) . 2_666 ?
O1 Na1 O6A 148.8(2) . 1_556 ?
O3 Na1 Pd1 70.86(3) . . ?
O3 Na1 O1 90.70(4) . . ?
O3 Na1 O2 81.25(4) . 2_666 ?
O3 Na1 O4 142.54(4) . 2_666 ?
O3 Na1 O6A 72.05(16) . 1_556 ?
O2 Na1 Pd1 72.11(3) 2_666 . ?
O2 Na1 O6A 60.7(3) 2_666 1_556 ?
O4 Na1 Pd1 72.40(3) 2_666 . ?
O4 Na1 O2 80.87(4) 2_666 2_666 ?
O4 Na1 O6A 124.78(16) 2_666 1_556 ?
O5 Na1 Pd1 162.64(6) . . ?
O5 Na1 O1 93.93(6) . . ?
O5 Na1 O3 120.47(6) . . ?
O5 Na1 O2 120.67(5) . 2_666 ?
O5 Na1 O4 96.95(6) . 2_666 ?
O6A Na1 Pd1 123.0(3) 1_556 . ?
O5A Na1 Pd1 173.0(7) . . ?
O5A Na1 O1 106.7(7) . . ?
O5A Na1 O3 102.5(8) . . ?
O5A Na1 O2 109.6(7) . 2_666 ?
O5A Na1 O4 114.5(7) . 2_666 ?
O5A Na1 O6A 54.9(8) . 1_556 ?
C1 O1 Na1 129.95(9) . . ?
C5 O3 Na1 131.83(9) . . ?
C4 O2 Na1 128.26(9) . 2_666 ?
C8 O4 Na1 128.20(8) . 2_666 ?
C1 N1 Pd1 123.72(9) . . ?
C4 N1 Pd1 125.14(9) . . ?
C4 N1 C1 111.05(11) . . ?
C8 N2 Pd1 125.62(9) . . ?
C8 N2 C5 111.53(11) . . ?
C5 N2 Pd1 122.59(9) . . ?
Na1 O5 H5A 129(2) . . ?
Na1 O5 H5B 121(2) . . ?
H5A O5 H5B 110(3) . . ?
O1 C1 N1 124.15(12) . . ?
O1 C1 C2 125.48(12) . . ?
N1 C1 C2 110.37(11) . . ?
O4 C8 N2 124.03(12) . . ?
O4 C8 C7 125.51(12) . . ?
N2 C8 C7 110.46(11) . . ?
O3 C5 N2 123.47(12) . . ?
O3 C5 C6 126.36(12) . . ?
N2 C5 C6 110.16(11) . . ?
H6C O6 H6D 104(3) . . ?
H3A C3 H3B 109.0 . . ?
C2 C3 H3A 111.0 . . ?
C2 C3 H3B 111.0 . . ?
C4 C3 H3A 111.0 . . ?
C4 C3 H3B 111.0 . . ?
C4 C3 C2 103.61(10) . . ?
C8 C7 H7A 111.0 . . ?
C8 C7 H7B 111.0 . . ?
C8 C7 C6 103.98(10) . . ?
H7A C7 H7B 109.0 . . ?
C6 C7 H7A 111.0 . . ?
C6 C7 H7B 111.0 . . ?
C1 C2 C3 104.00(10) . . ?
C1 C2 H2A 111.0 . . ?
C1 C2 H2B 111.0 . . ?
C3 C2 H2A 111.0 . . ?
C3 C2 H2B 111.0 . . ?
H2A C2 H2B 109.0 . . ?
C5 C6 C7 103.86(10) . . ?
C5 C6 H6A 111.0 . . ?
C5 C6 H6B 111.0 . . ?
C7 C6 H6A 111.0 . . ?
C7 C6 H6B 111.0 . . ?
H6A C6 H6B 109.0 . . ?
O2 C4 N1 123.98(12) . . ?
O2 C4 C3 125.12(12) . . ?
N1 C4 C3 110.89(11) . . ?
Na1 O6A H6AB 86.0 1_554 . ?
Na1 O6A H6AA 109.8 1_554 . ?
H6AB O6A H6AA 105.1 . . ?
Na1 O5A H5AB 109.6 . . ?
Na1 O5A H5AA 109.9 . . ?
H5AB O5A H5AA 109.1 . . ?

loop_
_geom_bond_atom_site_label_1
_geom_bond_atom_site_label_2
_geom_bond_distance
_geom_bond_site_symmetry_2
_geom_bond_publ_flag
Pd1 N1 2.0113(10) 2_666 ?
Pd1 N1 2.0113(10) . ?
Pd1 N2 2.0038(10) 2_666 ?
Pd1 N2 2.0037(10) . ?
Na1 O1 2.4379(12) . ?
Na1 O3 2.4182(11) . ?
Na1 O2 2.4771(12) 2_666 ?
Na1 O4 2.4579(12) 2_666 ?
Na1 O5 2.2766(13) . ?
Na1 O5A 2.30(2) . ?
O1 C1 1.2309(16) . ?
O3 C5 1.2265(16) . ?
O2 Na1 2.4771(12) 2_666 ?
O2 C4 1.2375(16) . ?
O4 Na1 2.4580(12) 2_666 ?
O4 C8 1.2337(16) . ?
N1 C1 1.3673(16) . ?
N1 C4 1.3625(16) . ?
N2 C8 1.3598(16) . ?
N2 C5 1.3709(16) . ?
O5 H5A 0.76(3) . ?
O5 H5B 0.81(3) . ?
C1 C2 1.5161(18) . ?
C8 C7 1.5162(18) . ?
C5 C6 1.5176(18) . ?
O6 H6C 0.88(4) . ?
O6 H6D 0.89(4) . ?
C3 H3A 0.9900 . ?
C3 H3B 0.9900 . ?
C3 C2 1.5266(19) . ?
C3 C4 1.5142(18) . ?
C7 H7A 0.9900 . ?
C7 H7B 0.9900 . ?
C7 C6 1.528(2) . ?
C2 H2A 0.9900 . ?
C2 H2B 0.9900 . ?
C6 H6A 0.9900 . ?
C6 H6B 0.9900 . ?
O6A H6AB 0.9523 . ?
O6A H6AA 0.8782 . ?
O5A H5AB 0.8775 . ?
O5A H5AA 0.8774 . ?

loop_
_geom_torsion_atom_site_label_1
_geom_torsion_atom_site_label_2
_geom_torsion_atom_site_label_3
_geom_torsion_atom_site_label_4
_geom_torsion
_geom_torsion_site_symmetry_1
_geom_torsion_site_symmetry_2
_geom_torsion_site_symmetry_3
_geom_torsion_site_symmetry_4
_geom_torsion_publ_flag
Pd1 N1 C1 O1 6.41(18) . . . . ?
Pd1 N1 C1 C2 -174.13(8) . . . . ?
Pd1 N1 C4 O2 -5.65(18) . . . . ?
Pd1 N1 C4 C3 175.67(8) . . . . ?
Pd1 N2 C8 O4 4.45(19) . . . . ?
Pd1 N2 C8 C7 -175.24(8) . . . . ?
Pd1 N2 C5 O3 -5.14(18) . . . . ?
Pd1 N2 C5 C6 175.70(9) . . . . ?
Na1 O1 C1 N1 -4.79(19) . . . . ?
Na1 O1 C1 C2 175.82(9) . . . . ?
Na1 O3 C5 N2 -2.3(2) . . . . ?
Na1 O3 C5 C6 176.70(10) . . . . ?
Na1 O2 C4 N1 10.39(19) 2_666 . . . ?
Na1 O2 C4 C3 -171.11(9) 2_666 . . . ?
Na1 O4 C8 N2 -8.97(19) 2_666 . . . ?
Na1 O4 C8 C7 170.67(9) 2_666 . . . ?
O1 C1 C2 C3 176.45(12) . . . . ?
O3 C5 C6 C7 179.91(13) . . . . ?
O4 C8 C7 C6 -179.38(13) . . . . ?
N1 C1 C2 C3 -3.01(14) . . . . ?
N2 C8 C7 C6 0.31(14) . . . . ?
N2 C5 C6 C7 -0.96(15) . . . . ?
C1 N1 C4 O2 177.76(12) . . . . ?
C1 N1 C4 C3 -0.93(15) . . . . ?
C8 N2 C5 O3 -179.61(13) . . . . ?
C8 N2 C5 C6 1.22(15) . . . . ?
C8 C7 C6 C5 0.37(14) . . . . ?
C5 N2 C8 O4 178.73(12) . . . . ?
C5 N2 C8 C7 -0.96(15) . . . . ?
C2 C3 C4 O2 -179.66(13) . . . . ?
C2 C3 C4 N1 -0.99(14) . . . . ?
C4 N1 C1 O1 -176.94(12) . . . . ?
C4 N1 C1 C2 2.53(14) . . . . ?
C4 C3 C2 C1 2.28(13) . . . . ?
